data_2009815
loop_
_publ_author_name
'Visciglio, V. M.'
'Fanwick, P. E.'
'Rothwell, I. P.'

_publ_section_title
;
 A tetrahedral titanium(IV) amido aryloxide compound
 [Ti(OC~6~H~3~^<i>t^</i>Bu~2~-2,6)~2~(NMe~2~)~2~]
;
_journal_issue 6
_journal_name_full 'Acta Crystallographica Section C'
_journal_page_first 896
_journal_page_last 898
_journal_paper_doi 10.1107/S0108270193011771
_journal_volume 50
_journal_year 1994
_chemical_formula_sum 'C32 H54 N2 O2 Ti'
_chemical_formula_weight 546.70
_space_group_IT_number 14
_space_group_name_Hall '-P 2yn'
_space_group_name_H-M_alt 'P 1 21/n 1'
_symmetry_cell_setting monoclinic
_symmetry_space_group_name_Hall '-P 2yn'
_symmetry_space_group_name_H-M 'P 1 21/n 1'
_atom_type_scat_source 'Cromer & Waber (1974)'
_cell_angle_alpha 90.
_cell_angle_beta 111.30(2)
_cell_angle_gamma 90.
_cell_formula_units_Z 4
_cell_length_a 15.318(8)
_cell_length_b 11.906(2)
_cell_length_c 19.163(9)
_cell_measurement_reflns_used 25
_cell_measurement_temperature 201
_cell_measurement_theta_max 22
_cell_measurement_theta_min 19
_cell_volume 3256(2)
_diffrn_measurement_device 'Enraf-Nonius CAD4'
_diffrn_measurement_method \w-2\q
_diffrn_radiation_type MoK\a
_diffrn_radiation_wavelength 0.71073
_diffrn_reflns_limit_h_max 15
_diffrn_reflns_limit_h_min -16
_diffrn_reflns_limit_k_max 12
_diffrn_reflns_limit_k_min 0
_diffrn_reflns_limit_l_max 20
_diffrn_reflns_limit_l_min 0
_diffrn_reflns_number 4504
_diffrn_reflns_theta_max 45
_diffrn_standards_decay_% <5
_diffrn_standards_interval_time 83.3
_diffrn_standards_number 3
_exptl_absorpt_coefficient_mu 0.285
_exptl_absorpt_correction_T_max 1.00
_exptl_absorpt_correction_T_min 0.66
_exptl_absorpt_correction_type empirical
_exptl_crystal_colour orange
_exptl_crystal_density_diffrn 1.115
_exptl_crystal_description block
_exptl_crystal_size_max 0.43
_exptl_crystal_size_mid 0.36
_exptl_crystal_size_min 0.35
_refine_diff_density_max 0.99
_refine_diff_density_min -0.83
_refine_ls_goodness_of_fit_obs 2.160
_refine_ls_hydrogen_treatment noref
_refine_ls_number_parameters 334
_refine_ls_number_reflns 3401
_refine_ls_R_factor_obs 0.056
_refine_ls_shift/esd_max 0.10
_refine_ls_structure_factor_coef F
_refine_ls_weighting_details 'w = 1/[\s^2^F + (0.02F)^2^ + 1 - F]'
_refine_ls_weighting_scheme calc
_refine_ls_wR_factor_obs 0.074
_reflns_number_observed 3401
_reflns_number_total 4504
_reflns_observed_criterion F>3\s(F)
_cod_data_source_file st1069.cif
_cod_data_source_block st1069_structure_1_of_1
_cod_depositor_comments
;
The following automatic conversions were performed:

'_refine_ls_weighting_scheme' value '1/[\s^2^F + (0.02F)^2^ + 1 - F]'
was changed to 'calc'. New tag '_refine_ls_weighting_details' was
created. The value of the new tag was set to 'w = 1/[\s^2^F +
(0.02F)^2^ + 1 - F]'.

Automatic conversion script
Id: cif_fix_values 3143 2015-03-26 13:38:13Z robertas 
;
_cod_original_cell_volume 3256(4)
_cod_original_sg_symbol_H-M 'P 21/n'
_cod_original_formula_sum 'C32 H54 N2 O2 Ti1'
_cod_database_code 2009815

loop_
_space_group_symop_id
_space_group_symop_operation_xyz
1 x,y,z
2 -x+1/2,y+1/2,-z+1/2
3 -x,-y,-z
4 x+1/2,-y+1/2,z+1/2

loop_
_atom_site_label
_atom_site_fract_x
_atom_site_fract_y
_atom_site_fract_z
Ti(1) .54253(4) .05321(5) .74536(3)
O(1) .5604(2) .1989(2) .77350(10)
O(2) .4197(2) .0189(2) .69320(10)
N(3) .6429(2) .0344(3) .7111(2)
N(4) .5749(2) -.0606(3) .8188(2)
C(11) .5694(2) .3099(3) .7923(2)
C(12) .5368(2) .3929(3) .7367(2)
C(13) .5439(3) .5035(3) .7607(2)
C(14) .5813(3) .5325(3) .8350(2)
C(15) .6163(3) .4506(4) .8881(2)
C(16) .6133(3) .3384(3) .8692(2)
C(21) .3281(2) -.0150(3) .6587(2)
C(22) .3071(3) -.0960(3) .6019(2)
C(23) .2130(3) -.1288(3) .5690(2)
C(24) .1450(3) -.0861(4) .5914(2)
C(25) .1672(3) -.0077(4) .6471(2)
C(26) .2581(2) .0316(3) .6826(2)
C(31) .6716(3) -.0730(4) .6886(3)
C(32) .7046(3) .1231(4) .7034(2)
C(41) .5090(4) -.1249(4) .8417(3)
C(42) .6704(3) -.0928(4) .8659(3)
C(121) .4970(3) .3780(3) .6502(2)
C(122) .4804(3) .2588(3) .6193(2)
C(123) .5671(3) .4316(4) .6192(2)
C(124) .4026(3) .4398(4) .6171(3)
C(161) .6601(3) .2511(4) .9297(2)
C(162) .7363(3) .1897(4) .9117(3)
C(163) .5877(4) .1695(4) .9390(2)
C(164) .7081(5) .3061(5) 1.0070(3)
C(221) .3808(3) -.1490(3) .5758(2)
C(222) .4517(3) -.2151(3) .6393(2)
C(223) .4302(3) -.0599(4) .5453(2)
C(224) .3378(3) -.2335(4) .5116(2)
C(261) .2749(3) .1213(3) .7439(2)
C(262) .1844(4) .1643(6) .7495(4)
C(263) .3373(5) .0771(6) .8192(3)
C(264) .3196(4) .2250(4) .7251(3)
H131 .522 .561 .723
H141 .582 .610 .851
H151 .645 .471 .940
H231 .197 -.184 .529
H241 .080 -.110 .568
H251 .119 .023 .663
H311 .737 -.083 .713
H312 .655 -.075 .636
H313 .640 -.134 .703
H321 .768 .106 .732
H322 .689 .193 .721
H323 .698 .133 .652
H411 .516 -.107 .892
H412 .520 -.203 .839
H413 .446 -.109 .810
H421 .715 -.054 .850
H422 .680 -.172 .862
H423 .683 -.075 .917
H1211 .435 .222 .636
H1222 .536 .217 .636
H1223 .455 .260 .566
H1231 .577 .509 .634
H1232 .546 .426 .567
H1233 .627 .395 .641
H1241 .412 .517 .628
H1242 .360 .410 .638
H1243 .378 .429 .564
H1621 .711 .156 .863
H1622 .764 .133 .947
H1623 .785 .241 .912
H1631 .617 .116 .977
H1632 .555 .131 .894
H1633 .542 .210 .953
H1641 .664 .338 1.025
H1642 .750 .364 1.005
H1643 .745 .252 1.043
H2221 .421 -.277 .654
H222 .480 -.169 .683
H2223 .500 -.246 .625
H2231 .457 -.003 .582
H2232 .387 -.025 .502
H2233 .480 -.093 .533
H2241 .385 -.264 .496
H2242 .292 -.197 .470
H2243 .308 -.293 .527
H2621 .195 .232 .777
H2622 .161 .109 .776
H2623 .138 .174 .702
H2631 .337 .126 .858
H2632 .402 .073 .821
H2633 .319 .005 .828
H2641 .335 .279 .765
H2642 .277 .261 .681
H2643 .375 .207 .716

loop_
_geom_angle_atom_site_label_1
_geom_angle_atom_site_label_2
_geom_angle_atom_site_label_3
_geom_angle
_geom_angle_publ_flag
O(1) Ti(1) O(2) 113.10(10) yes
O(1) Ti(1) N(3) 99.40(10) yes
O(1) Ti(1) N(4) 119.80(10) yes
O(2) Ti(1) N(3) 126.10(10) yes
O(2) Ti(1) N(4) 100.80(10) yes
N(3) Ti(1) N(4) 98.50(10) yes
Ti(1) O(1) C(11) 177.1(2) yes
Ti(1) O(2) C(21) 174.6(2) yes
Ti(1) N(3) C(31) 125.0(3) no
Ti(1) N(3) C(32) 126.0(3) no
C(31) N(3) C(32) 109.0(4) no
Ti(1) N(4) C(41) 125.4(3) no
Ti(1) N(4) C(42) 125.6(3) no
C(41) N(4) C(42) 108.9(4) no
O(1) C(11) C(12) 120.4(3) no
O(1) C(11) C(16) 118.1(3) no
C(12) C(11) C(16) 121.5(3) no
C(11) C(12) C(13) 116.9(3) no
C(11) C(12) C(121) 128.5(3) no
C(13) C(12) C(121) 114.6(3) no
C(12) C(13) C(14) 122.5(4) no
C(13) C(14) C(15) 119.7(4) no
C(14) C(15) C(16) 121.8(4) no
C(11) C(16) C(15) 117.5(4) no
C(11) C(16) C(161) 122.6(4) no
C(15) C(16) C(161) 119.8(4) no
O(2) C(21) C(22) 118.8(3) no
O(2) C(21) C(26) 119.1(3) no
C(22) C(21) C(26) 122.1(3) no
C(21) C(22) C(23) 116.7(4) no
C(21) C(22) C(221) 123.4(3) no
C(162) C(161) C(164) 106.6(4) no
C(163 C(161) C(164) 105.7(4) no
C(22) C(221) C(222) 110.4(3) no
C(22) C(221) C(223) 111.3(3) no
C(22) C(221) C(224) 112.3(4) no
C(222) C(221) C(223) 110.7(4) no
C(222) C(221) C(224) 106.0(4) no
C(23) C(22) C(221) 119.9(4) no
C(22) C(23) C(24) 122.3(4) no
C(23) C(24) C(25) 120.0(4) no
C(24) C(25) C(26) 122.2(4) no
C(21) C(26) C(25) 116.7(4) no
C(21) C(26) C(261) 125.5(3) no
C(25) C(26) C(261) 117.8(4) no
C(12) C(121) C(122) 117.8(3) no
C(12) C(121) C(123) 107.7(3) no
C(12) C(121) C(124) 109.3(3) no
C(122) C(121) C(123) 106.1(4) no
C(122) C(121) C(124) 106.7(3) no
C(123) C(121) C(124) 108.9(4) no
C(16) C(161) C(162) 110.0(4) no
C(16) C(161) C(163) 111.1(4) no
C(16) C(161) C(164) 111.6(4) no
C(162) C(161) C(163) 111.7(4) no
C(223) C(221) C(224) 105.9(3) no
C(26) C(261) C(262) 112.6(4) no
C(26) C(261) C(263) 111.2(4) no
C(26) C(261) C(264) 110.4(3) no
C(262) C(261) C(263) 109.1(5) no
C(262) C(261) C(264) 104.1(5) no
C(263) C(261) C(264) 109.2(5) no

loop_
_geom_bond_atom_site_label_1
_geom_bond_atom_site_label_2
_geom_bond_distance
_geom_bond_publ_flag
Ti(1) O(1) 1.808(2) yes
Ti(1) O(2) 1.828(2) yes
Ti(1) N(3) 1.892(3) yes
Ti(1) N(4) 1.885(3) yes
O(1) C(11) 1.363(4) no
C(11) C(12) 1.406(5) no
C(11) C(16) 1.420(5) no
C(12) C(13) 1.386(6) no
C(12) C(121) 1.555(5) no
C(13) C(14) 1.371(6) no
C(14) C(15) 1.371(6) no
C(15) C(16) 1.380(6) no
C(16) C(161) 1.528(6) no
C(21) C(22) 1.401(5) no
C(21) C(26) 1.423(5) no
C(22) C(23) 1.403(6) no
C(22) C(221) 1.528(6) no
C(23) C(24) 1.361(6) no
C(24) C(25) 1.365(6) no
O(2) C(21) 1.377(4) no
N(3) C(31) 1.467(6) no
N(3) C(32) 1.460(6) no
N(4) C(41) 1.456(6) no
N(4) C(42) 1.463(6) no
C(25) C(26) 1.391(6) no
C(26) C(261) 1.538(6) no
C(121) C(122) 1.522(6) no
C(121) C(123) 1.542(6) no
C(121) C(124) 1.539(6) no
C(161) C(162) 1.519(7) no
C(161) C(163) 1.533(7) no
C(161) C(164) 1.541(6) no
C(221) C(222) 1.523(6) no
